data_4070906
loop_
_publ_author_name
'Chai, Zuo-Yun'
'Zhang, Cheng'
'Wang, Zhong-Xia'

_publ_section_title
;
 Synthesis, Characterization, and Catalysis in &#x03F5;-Caprolactone
 Polymerization of Aluminum and Zinc Complexes Supported byN,N,N-Chelate
 Ligands
;
_journal_issue 7
_journal_name_full Organometallics
_journal_page_first 1626
_journal_paper_doi 10.1021/om701112m
_journal_volume 27
_journal_year 2008
_chemical_formula_sum 'C40 H52 Al N3 P2 Si2'
_chemical_formula_weight 719.95
_chemical_name_systematic
; 
 ? 
;
_space_group_IT_number 15
_symmetry_cell_setting monoclinic
_symmetry_space_group_name_Hall '-C 2yc'
_symmetry_space_group_name_H-M 'C 1 2/c 1'
_atom_sites_solution_hydrogens geom
_atom_sites_solution_primary direct
_atom_sites_solution_secondary difmap
_audit_creation_method SHELXL-97
_cell_angle_alpha 90.00
_cell_angle_beta 107.876(2)
_cell_angle_gamma 90.00
_cell_formula_units_Z 8
_cell_length_a 27.217(2)
_cell_length_b 9.5120(9)
_cell_length_c 34.737(3)
_cell_measurement_reflns_used 2181
_cell_measurement_temperature 298(2)
_cell_measurement_theta_max 25.287
_cell_measurement_theta_min 2.281
_cell_volume 8558.8(13)
_computing_cell_refinement 'Bruker SMART'
_computing_data_collection 'Bruker SMART'
_computing_data_reduction 'Bruker SHELXTL'
_computing_molecular_graphics 'Bruker SHELXTL'
_computing_publication_material 'Bruker SHELXTL'
_computing_structure_refinement 'SHELXL-97 (Sheldrick, 1997)'
_computing_structure_solution 'SHELXS-97 (Sheldrick, 1990)'
_diffrn_ambient_temperature 298(2)
_diffrn_measured_fraction_theta_full 0.992
_diffrn_measured_fraction_theta_max 0.992
_diffrn_measurement_device_type 'CCD area detector'
_diffrn_measurement_method 'phi and omega scans'
_diffrn_radiation_monochromator graphite
_diffrn_radiation_source 'fine-focus sealed tube'
_diffrn_radiation_type MoK\a
_diffrn_radiation_wavelength 0.71073
_diffrn_reflns_av_R_equivalents 0.0919
_diffrn_reflns_av_sigmaI/netI 0.1314
_diffrn_reflns_limit_h_max 32
_diffrn_reflns_limit_h_min -26
_diffrn_reflns_limit_k_max 11
_diffrn_reflns_limit_k_min -10
_diffrn_reflns_limit_l_max 39
_diffrn_reflns_limit_l_min -41
_diffrn_reflns_number 20764
_diffrn_reflns_theta_full 25.01
_diffrn_reflns_theta_max 25.01
_diffrn_reflns_theta_min 1.57
_exptl_absorpt_coefficient_mu 0.208
_exptl_absorpt_correction_T_max 0.9656
_exptl_absorpt_correction_T_min 0.9577
_exptl_absorpt_correction_type multi-scan
_exptl_absorpt_process_details sadabs
_exptl_crystal_density_diffrn 1.117
_exptl_crystal_density_method 'not measured'
_exptl_crystal_F_000 3072
_exptl_crystal_size_max 0.21
_exptl_crystal_size_mid 0.18
_exptl_crystal_size_min 0.17
_refine_diff_density_max 0.366
_refine_diff_density_min -0.333
_refine_diff_density_rms 0.054
_refine_ls_extinction_method none
_refine_ls_goodness_of_fit_ref 1.000
_refine_ls_hydrogen_treatment constr
_refine_ls_matrix_type full
_refine_ls_number_parameters 472
_refine_ls_number_reflns 7491
_refine_ls_number_restraints 0
_refine_ls_restrained_S_all 1.000
_refine_ls_R_factor_all 0.2147
_refine_ls_R_factor_gt 0.0785
_refine_ls_shift/su_max 0.001
_refine_ls_shift/su_mean 0.000
_refine_ls_structure_factor_coef Fsqd
_refine_ls_weighting_details 'calc w=1/[\s^2^(Fo^2^)+(0.0759P)^2^+0.0000P] where P=(Fo^2^+2Fc^2^)/3'
_refine_ls_weighting_scheme calc
_refine_ls_wR_factor_gt 0.1720
_refine_ls_wR_factor_ref 0.2116
_reflns_number_gt 2499
_reflns_number_total 7491
_reflns_threshold_expression >2sigma(I)
_cod_data_source_file om701112m-file001.cif
_cod_data_source_block 14
_cod_depositor_comments
;
The following automatic conversions were performed:

'_symmetry_cell_setting' value 'Monoclinic' changed to 'monoclinic'
according to /home/saulius/struct/CIF-dictionaries/cif_core.dic
dictionary named 'cif_core.dic' version 2.4.1 from 2010-06-29.

Automatic conversion script
Id: cif_fix_values 1715 2011-07-08 13:25:40Z adriana 
;
_cod_original_cell_volume 8558.7(14)
_cod_original_sg_symbol_H-M C2/c
_cod_database_code 4070906

loop_
_symmetry_equiv_pos_as_xyz
'x, y, z'
'-x, y, -z+1/2'
'x+1/2, y+1/2, z'
'-x+1/2, y+1/2, -z+1/2'
'-x, -y, -z'
'x, -y, z-1/2'
'-x+1/2, -y+1/2, -z'
'x+1/2, -y+1/2, z-1/2'

loop_
_atom_site_label
_atom_site_type_symbol
_atom_site_fract_x
_atom_site_fract_y
_atom_site_fract_z
_atom_site_U_iso_or_equiv
_atom_site_adp_type
_atom_site_occupancy
_atom_site_symmetry_multiplicity
_atom_site_calc_flag
_atom_site_refinement_flags
_atom_site_disorder_assembly
_atom_site_disorder_group
Al Al 0.93754(7) 0.1087(2) 0.12360(7) 0.0806(7) Uani 1 1 d . . .
N1 N 0.90303(17) -0.0689(5) 0.12369(13) 0.0629(13) Uani 1 1 d . B .
N2 N 1.00324(16) 0.0145(5) 0.13142(14) 0.0726(14) Uani 1 1 d . B .
N3 N 0.73246(17) -0.0272(6) 0.13941(15) 0.0851(16) Uani 1 1 d . . .
P1 P 0.99963(5) -0.15160(18) 0.13617(5) 0.0606(5) Uani 1 1 d . . .
P2 P 0.75306(6) 0.0408(2) 0.10751(6) 0.0768(6) Uani 1 1 d . B .
Si1 Si 1.05645(8) 0.1044(2) 0.12486(8) 0.1055(8) Uani 1 1 d . . .
Si2 Si 0.74327(8) -0.0397(3) 0.18826(7) 0.1074(8) Uani 1 1 d . . .
C1 C 0.9321(2) -0.1864(8) 0.12671(16) 0.0640(17) Uani 1 1 d . B .
C2 C 0.9132(2) -0.3186(8) 0.12576(18) 0.0775(19) Uani 1 1 d . . .
H2 H 0.9347 -0.3962 0.1278 0.093 Uiso 1 1 calc R B .
C3 C 0.8597(2) -0.3366(8) 0.12152(18) 0.0783(19) Uani 1 1 d . B .
H3 H 0.8456 -0.4260 0.1209 0.094 Uiso 1 1 calc R . .
C4 C 0.8301(2) -0.2220(8) 0.11842(17) 0.0714(18) Uani 1 1 d . . .
H4 H 0.7954 -0.2331 0.1161 0.086 Uiso 1 1 calc R B .
C5 C 0.8503(2) -0.0822(7) 0.11855(16) 0.0627(16) Uani 1 1 d . B .
C6 C 0.8196(2) 0.0366(8) 0.11342(18) 0.0831(19) Uani 1 1 d . . .
H6 H 0.8356 0.1227 0.1131 0.100 Uiso 1 1 calc R B .
C7 C 1.0328(2) -0.2177(9) 0.18584(19) 0.0710(18) Uani 1 1 d . B .
C8 C 1.0395(3) -0.3591(10) 0.1927(2) 0.095(2) Uani 1 1 d . . .
H8 H 1.0282 -0.4203 0.1709 0.114 Uiso 1 1 calc R B .
C9 C 1.0623(3) -0.4150(10) 0.2309(3) 0.114(3) Uani 1 1 d . B .
H9 H 1.0672 -0.5113 0.2349 0.137 Uiso 1 1 calc R . .
C10 C 1.0771(3) -0.3236(14) 0.2621(3) 0.112(3) Uani 1 1 d . . .
H10 H 1.0919 -0.3596 0.2880 0.134 Uiso 1 1 calc R B .
C11 C 1.0714(3) -0.1805(12) 0.2577(2) 0.104(3) Uani 1 1 d . B .
H11 H 1.0822 -0.1209 0.2799 0.125 Uiso 1 1 calc R . .
C12 C 1.0486(2) -0.1272(8) 0.2185(2) 0.088(2) Uani 1 1 d . . .
H12 H 1.0441 -0.0307 0.2145 0.106 Uiso 1 1 calc R B .
C13 C 1.0222(2) -0.2512(6) 0.1013(2) 0.0699(18) Uani 1 1 d . B .
C14 C 1.0720(3) -0.3034(7) 0.1118(2) 0.083(2) Uani 1 1 d . . .
H14 H 1.0931 -0.2964 0.1385 0.100 Uiso 1 1 calc R B .
C15 C 1.0908(3) -0.3656(8) 0.0833(3) 0.102(2) Uani 1 1 d . B .
H15 H 1.1246 -0.3991 0.0909 0.122 Uiso 1 1 calc R . .
C16 C 1.0608(4) -0.3781(9) 0.0446(3) 0.113(3) Uani 1 1 d . . .
H16 H 1.0741 -0.4205 0.0258 0.136 Uiso 1 1 calc R B .
C17 C 1.0098(3) -0.3279(9) 0.0323(2) 0.114(3) Uani 1 1 d . B .
H17 H 0.9890 -0.3369 0.0055 0.137 Uiso 1 1 calc R . .
C18 C 0.9908(3) -0.2631(8) 0.0617(2) 0.094(2) Uani 1 1 d . . .
H18 H 0.9572 -0.2288 0.0544 0.113 Uiso 1 1 calc R B .
C19 C 0.7389(3) 0.2292(11) 0.1009(4) 0.116(3) Uani 1 1 d . . .
C20 C 0.7603(4) 0.3100(15) 0.1348(4) 0.151(4) Uani 1 1 d . B .
H20 H 0.7820 0.2677 0.1579 0.181 Uiso 1 1 calc R . .
C21 C 0.7500(5) 0.4562(16) 0.1353(5) 0.177(5) Uani 1 1 d . . .
H21 H 0.7636 0.5113 0.1583 0.212 Uiso 1 1 calc R B .
C22 C 0.7198(5) 0.5081(16) 0.1012(6) 0.160(5) Uani 1 1 d . B .
H22 H 0.7117 0.6030 0.1015 0.192 Uiso 1 1 calc R . .
C23 C 0.6999(5) 0.4420(18) 0.0669(5) 0.176(5) Uani 1 1 d . . .
H23 H 0.6808 0.4895 0.0437 0.211 Uiso 1 1 calc R B .
C24 C 0.7088(4) 0.2913(15) 0.0664(4) 0.166(4) Uani 1 1 d . B .
H24 H 0.6942 0.2387 0.0431 0.199 Uiso 1 1 calc R . .
C25 C 0.7193(3) -0.0416(9) 0.0599(2) 0.101(3) Uani 1 1 d . . .
C26 C 0.7334(3) -0.0249(11) 0.0259(4) 0.150(4) Uani 1 1 d . B .
H26 H 0.7611 0.0338 0.0269 0.180 Uiso 1 1 calc R . .
C27 C 0.7078(4) -0.0930(13) -0.0108(3) 0.176(5) Uani 1 1 d . . .
H27 H 0.7186 -0.0793 -0.0334 0.211 Uiso 1 1 calc R B .
C28 C 0.6664(4) -0.1804(13) -0.0127(3) 0.162(4) Uani 1 1 d . B .
H28 H 0.6506 -0.2320 -0.0359 0.194 Uiso 1 1 calc R . .
C29 C 0.6501(3) -0.1885(10) 0.0193(3) 0.128(3) Uani 1 1 d . . .
H29 H 0.6202 -0.2388 0.0177 0.153 Uiso 1 1 calc R B .
C30 C 0.6770(3) -0.1229(9) 0.0553(2) 0.097(2) Uani 1 1 d . B .
H30 H 0.6654 -0.1355 0.0775 0.117 Uiso 1 1 calc R . .
C31 C 1.1184(2) 0.0350(9) 0.1589(3) 0.137(3) Uani 1 1 d . B .
H31A H 1.1171 -0.0658 0.1593 0.206 Uiso 1 1 calc R . .
H31B H 1.1238 0.0704 0.1858 0.206 Uiso 1 1 calc R . .
H31C H 1.1462 0.0646 0.1493 0.206 Uiso 1 1 calc R . .
C32 C 1.0577(3) 0.0918(10) 0.0727(3) 0.158(4) Uani 1 1 d . B .
H32A H 1.0691 -0.0003 0.0680 0.238 Uiso 1 1 calc R . .
H32B H 1.0810 0.1610 0.0681 0.238 Uiso 1 1 calc R . .
H32C H 1.0237 0.1081 0.0545 0.238 Uiso 1 1 calc R . .
C33 C 1.0502(3) 0.2935(10) 0.1364(3) 0.182(4) Uani 1 1 d . B .
H33A H 1.0190 0.3306 0.1180 0.273 Uiso 1 1 calc R . .
H33B H 1.0793 0.3446 0.1335 0.273 Uiso 1 1 calc R . .
H33C H 1.0492 0.3027 0.1637 0.273 Uiso 1 1 calc R . .
C34 C 0.8016(3) 0.0398(12) 0.2206(3) 0.177(4) Uani 1 1 d . . .
H34A H 0.8294 0.0231 0.2096 0.265 Uiso 1 1 calc R . .
H34B H 0.8099 -0.0006 0.2471 0.265 Uiso 1 1 calc R . .
H34C H 0.7964 0.1392 0.2222 0.265 Uiso 1 1 calc R . .
C35 C 0.7565(5) -0.2235(14) 0.2036(3) 0.241(6) Uani 1 1 d . . .
H35A H 0.7245 -0.2725 0.1996 0.361 Uiso 1 1 calc R . .
H35B H 0.7765 -0.2276 0.2316 0.361 Uiso 1 1 calc R . .
H35C H 0.7754 -0.2668 0.1875 0.361 Uiso 1 1 calc R . .
C36 C 0.6878(3) 0.0015(15) 0.2040(3) 0.211(6) Uani 1 1 d . . .
H36A H 0.6781 0.0978 0.1976 0.317 Uiso 1 1 calc R . .
H36B H 0.6960 -0.0127 0.2326 0.317 Uiso 1 1 calc R . .
H36C H 0.6596 -0.0587 0.1901 0.317 Uiso 1 1 calc R . .
C37 C 0.9136(3) 0.1962(11) 0.0704(3) 0.124(3) Uani 1 1 d . A .
H37A H 0.8833 0.2521 0.0690 0.148 Uiso 0.677(17) 1 calc PR A 1
H37B H 0.9402 0.2600 0.0678 0.148 Uiso 0.677(17) 1 calc PR A 1
H37C H 0.9442 0.2008 0.0618 0.148 Uiso 0.323(17) 1 d PR A 2
H37D H 0.8924 0.1232 0.0539 0.148 Uiso 0.323(17) 1 d PR A 2
C38 C 0.9003(5) 0.0981(18) 0.0353(5) 0.165(8) Uani 0.677(17) 1 d P A 1
H38A H 0.8796 0.1464 0.0116 0.247 Uiso 0.677(17) 1 calc PR A 1
H38B H 0.8813 0.0196 0.0408 0.247 Uiso 0.677(17) 1 calc PR A 1
H38C H 0.9315 0.0650 0.0308 0.247 Uiso 0.677(17) 1 calc PR A 1
C39 C 0.9346(10) 0.256(3) 0.1615(10) 0.108(10) Uani 0.55(3) 1 d P B 1
H39A H 0.9610 0.3254 0.1622 0.130 Uiso 0.55(3) 1 calc PR B 1
H39B H 0.9013 0.3024 0.1520 0.130 Uiso 0.55(3) 1 calc PR B 1
C40 C 0.9424(13) 0.201(4) 0.2039(10) 0.160(13) Uani 0.55(3) 1 d P B 1
H40A H 0.9099 0.1998 0.2094 0.240 Uiso 0.55(3) 1 calc PR B 1
H40B H 0.9660 0.2615 0.2231 0.240 Uiso 0.55(3) 1 calc PR B 1
H40C H 0.9563 0.1078 0.2062 0.240 Uiso 0.55(3) 1 calc PR B 1
C38' C 0.8826(11) 0.328(3) 0.0561(9) 0.161(15) Uani 0.323(17) 1 d P A 2
H38D H 0.9056 0.4053 0.0566 0.242 Uiso 0.323(17) 1 calc PR A 2
H38E H 0.8622 0.3489 0.0735 0.242 Uiso 0.323(17) 1 calc PR A 2
H38F H 0.8603 0.3149 0.0289 0.242 Uiso 0.323(17) 1 calc PR A 2
C39' C 0.9401(13) 0.187(5) 0.1785(11) 0.096(10) Uani 0.45(3) 1 d P B 2
H39C H 0.9260 0.1161 0.1921 0.115 Uiso 0.45(3) 1 calc PR B 2
H39D H 0.9763 0.1978 0.1940 0.115 Uiso 0.45(3) 1 calc PR B 2
C40' C 0.9137(10) 0.324(3) 0.1818(9) 0.152(13) Uani 0.45(3) 1 d P B 2
H40D H 0.9265 0.3970 0.1683 0.228 Uiso 0.45(3) 1 calc PR B 2
H40E H 0.9207 0.3483 0.2098 0.228 Uiso 0.45(3) 1 calc PR B 2
H40F H 0.8772 0.3141 0.1695 0.228 Uiso 0.45(3) 1 calc PR B 2

loop_
_atom_site_aniso_label
_atom_site_aniso_U_11
_atom_site_aniso_U_22
_atom_site_aniso_U_33
_atom_site_aniso_U_23
_atom_site_aniso_U_13
_atom_site_aniso_U_12
Al 0.0564(12) 0.0618(14) 0.1220(18) -0.0048(12) 0.0251(11) 0.0035(10)
N1 0.044(3) 0.070(4) 0.076(3) -0.005(3) 0.020(2) 0.001(3)
N2 0.054(3) 0.070(4) 0.096(4) -0.002(3) 0.027(2) -0.005(3)
N3 0.069(3) 0.105(5) 0.080(4) -0.003(3) 0.022(3) 0.002(3)
P1 0.0465(9) 0.0672(12) 0.0688(11) -0.0022(9) 0.0188(7) 0.0027(8)
P2 0.0513(10) 0.0912(15) 0.0893(14) 0.0057(12) 0.0235(9) 0.0077(10)
Si1 0.0664(14) 0.0863(18) 0.167(2) 0.0078(15) 0.0400(13) -0.0129(11)
Si2 0.0889(15) 0.148(2) 0.0845(16) -0.0146(15) 0.0250(11) -0.0105(14)
C1 0.051(4) 0.073(5) 0.070(4) -0.002(4) 0.022(3) -0.003(4)
C2 0.058(4) 0.085(6) 0.092(5) 0.000(4) 0.026(3) 0.005(4)
C3 0.056(4) 0.076(5) 0.105(5) -0.007(4) 0.029(3) -0.013(4)
C4 0.049(4) 0.084(5) 0.083(5) -0.001(4) 0.023(3) -0.006(4)
C5 0.048(4) 0.075(5) 0.071(4) -0.002(3) 0.027(3) -0.003(3)
C6 0.054(4) 0.091(6) 0.105(5) -0.001(4) 0.027(3) 0.003(4)
C7 0.053(4) 0.091(6) 0.072(5) -0.003(4) 0.025(3) 0.007(4)
C8 0.088(5) 0.108(7) 0.084(6) 0.005(5) 0.018(4) 0.004(5)
C9 0.107(6) 0.133(8) 0.095(7) 0.021(7) 0.021(5) 0.020(6)
C10 0.087(6) 0.158(10) 0.086(7) 0.021(7) 0.019(5) 0.015(6)
C11 0.089(5) 0.144(9) 0.074(6) -0.012(6) 0.016(4) 0.002(6)
C12 0.071(4) 0.115(6) 0.081(5) -0.008(5) 0.027(4) 0.005(4)
C13 0.059(4) 0.076(5) 0.079(5) -0.007(4) 0.028(4) -0.001(3)
C14 0.069(5) 0.093(6) 0.095(5) -0.009(4) 0.036(4) 0.010(4)
C15 0.079(5) 0.108(7) 0.126(7) -0.016(6) 0.042(5) 0.012(4)
C16 0.117(7) 0.123(7) 0.120(7) -0.027(6) 0.066(6) 0.016(6)
C17 0.115(7) 0.136(8) 0.089(6) -0.028(5) 0.028(5) 0.007(6)
C18 0.078(5) 0.110(6) 0.095(6) -0.012(5) 0.030(5) 0.020(4)
C19 0.064(6) 0.128(9) 0.155(9) 0.037(8) 0.029(5) 0.005(6)
C20 0.127(9) 0.119(11) 0.209(13) 0.024(9) 0.055(8) 0.034(8)
C21 0.142(10) 0.137(13) 0.254(17) 0.031(11) 0.064(10) 0.035(8)
C22 0.121(11) 0.137(13) 0.235(17) 0.049(13) 0.074(11) 0.016(9)
C23 0.142(11) 0.137(15) 0.247(18) 0.060(12) 0.055(11) 0.025(9)
C24 0.132(9) 0.141(12) 0.215(13) 0.047(10) 0.038(9) 0.007(8)
C25 0.065(5) 0.142(7) 0.103(7) 0.016(5) 0.035(5) -0.002(5)
C26 0.115(7) 0.201(11) 0.124(9) -0.017(8) 0.020(7) -0.024(7)
C27 0.138(9) 0.272(15) 0.119(9) -0.031(9) 0.041(7) -0.061(9)
C28 0.113(8) 0.246(14) 0.114(8) -0.026(8) 0.019(6) -0.046(8)
C29 0.093(6) 0.198(10) 0.090(6) -0.018(7) 0.025(6) -0.024(6)
C30 0.072(5) 0.137(7) 0.081(5) -0.004(5) 0.019(4) 0.007(5)
C31 0.070(5) 0.156(8) 0.175(8) 0.008(6) 0.021(5) -0.026(5)
C32 0.114(7) 0.181(10) 0.189(10) 0.054(7) 0.060(6) -0.022(6)
C33 0.126(8) 0.126(9) 0.300(14) -0.015(9) 0.073(8) -0.029(6)
C34 0.114(7) 0.257(13) 0.129(8) -0.030(8) -0.007(5) 0.001(7)
C35 0.289(16) 0.237(16) 0.170(11) 0.078(10) 0.031(10) -0.018(12)
C36 0.110(7) 0.384(19) 0.145(9) -0.040(9) 0.047(6) 0.020(9)
C37 0.094(6) 0.108(8) 0.163(9) 0.030(7) 0.031(6) 0.012(6)
C38 0.160(14) 0.168(17) 0.137(14) 0.061(13) 0.004(10) -0.002(11)
C39 0.091(13) 0.10(2) 0.13(2) 0.002(15) 0.027(13) 0.013(13)
C40 0.19(2) 0.13(2) 0.14(3) -0.04(2) 0.03(2) 0.019(16)
C38' 0.16(3) 0.11(3) 0.18(3) 0.06(2) 0.00(2) 0.02(2)
C39' 0.088(15) 0.09(3) 0.11(3) -0.01(2) 0.025(18) 0.010(15)
C40' 0.16(2) 0.13(2) 0.15(2) -0.038(18) 0.036(17) 0.057(18)

loop_
_atom_type_symbol
_atom_type_description
_atom_type_scat_dispersion_real
_atom_type_scat_dispersion_imag
_atom_type_scat_source
C C 0.0033 0.0016 'International Tables Vol C Tables 4.2.6.8 and 6.1.1.4'
H H 0.0000 0.0000 'International Tables Vol C Tables 4.2.6.8 and 6.1.1.4'
N N 0.0061 0.0033 'International Tables Vol C Tables 4.2.6.8 and 6.1.1.4'
P P 0.1023 0.0942 'International Tables Vol C Tables 4.2.6.8 and 6.1.1.4'
Si Si 0.0817 0.0704 'International Tables Vol C Tables 4.2.6.8 and 6.1.1.4'
Al Al 0.0645 0.0514 'International Tables Vol C Tables 4.2.6.8 and 6.1.1.4'

loop_
_geom_angle_atom_site_label_1
_geom_angle_atom_site_label_2
_geom_angle_atom_site_label_3
_geom_angle
N1 Al C39 120.6(9)
N1 Al N2 91.4(2)
C39 Al N2 117.8(7)
N1 Al C37 110.7(3)
C39 Al C37 105.3(9)
N2 Al C37 110.8(3)
N1 Al C39' 101.4(11)
C39 Al C39' 25.0(9)
N2 Al C39' 105.9(11)
C37 Al C39' 129.7(13)
C1 N1 C5 119.2(5)
C1 N1 Al 116.7(4)
C5 N1 Al 124.0(4)
P1 N2 Si1 125.1(3)
P1 N2 Al 112.8(2)
Si1 N2 Al 121.2(3)
P2 N3 Si2 142.5(4)
N2 P1 C13 114.2(3)
N2 P1 C1 104.8(3)
C13 P1 C1 108.8(3)
N2 P1 C7 114.6(3)
C13 P1 C7 106.8(3)
C1 P1 C7 107.2(3)
N3 P2 C6 119.9(3)
N3 P2 C25 106.5(4)
C6 P2 C25 108.3(3)
N3 P2 C19 113.2(4)
C6 P2 C19 101.9(3)
C25 P2 C19 106.3(5)
N2 Si1 C32 111.4(3)
N2 Si1 C31 111.6(3)
C32 Si1 C31 108.6(4)
N2 Si1 C33 108.0(3)
C32 Si1 C33 107.9(5)
C31 Si1 C33 109.3(4)
N3 Si2 C36 113.5(4)
N3 Si2 C34 117.3(4)
C36 Si2 C34 112.3(5)
N3 Si2 C35 109.1(4)
C36 Si2 C35 103.2(6)
C34 Si2 C35 99.4(5)
N1 C1 C2 123.8(5)
N1 C1 P1 113.7(5)
C2 C1 P1 122.3(5)
C1 C2 C3 118.7(6)
C1 C2 H2 120.6
C3 C2 H2 120.6
C4 C3 C2 118.6(6)
C4 C3 H3 120.7
C2 C3 H3 120.7
C3 C4 C5 122.2(6)
C3 C4 H4 118.9
C5 C4 H4 118.9
C6 C5 N1 120.0(6)
C6 C5 C4 122.6(6)
N1 C5 C4 117.4(6)
C5 C6 P2 126.4(5)
C5 C6 H6 116.8
P2 C6 H6 116.8
C8 C7 C12 118.5(7)
C8 C7 P1 120.8(6)
C12 C7 P1 120.5(6)
C7 C8 C9 122.7(8)
C7 C8 H8 118.7
C9 C8 H8 118.7
C10 C9 C8 117.2(9)
C10 C9 H9 121.4
C8 C9 H9 121.4
C9 C10 C11 123.6(9)
C9 C10 H10 118.2
C11 C10 H10 118.2
C10 C11 C12 117.8(8)
C10 C11 H11 121.1
C12 C11 H11 121.1
C7 C12 C11 120.2(8)
C7 C12 H12 119.9
C11 C12 H12 119.9
C18 C13 C14 119.3(6)
C18 C13 P1 118.7(5)
C14 C13 P1 121.6(5)
C15 C14 C13 120.9(7)
C15 C14 H14 119.5
C13 C14 H14 119.5
C16 C15 C14 120.6(7)
C16 C15 H15 119.7
C14 C15 H15 119.7
C15 C16 C17 121.0(7)
C15 C16 H16 119.5
C17 C16 H16 119.5
C16 C17 C18 118.1(7)
C16 C17 H17 121.0
C18 C17 H17 121.0
C13 C18 C17 120.1(7)
C13 C18 H18 120.0
C17 C18 H18 120.0
C24 C19 C20 119.6(11)
C24 C19 P2 125.5(12)
C20 C19 P2 114.9(9)
C19 C20 C21 121.6(12)
C19 C20 H20 119.2
C21 C20 H20 119.2
C22 C21 C20 115.3(15)
C22 C21 H21 122.3
C20 C21 H21 122.3
C23 C22 C21 127.6(18)
C23 C22 H22 116.2
C21 C22 H22 116.2
C22 C23 C24 117.4(16)
C22 C23 H23 121.3
C24 C23 H23 121.3
C19 C24 C23 118.3(13)
C19 C24 H24 120.9
C23 C24 H24 120.9
C30 C25 C26 114.9(8)
C30 C25 P2 122.1(7)
C26 C25 P2 123.0(7)
C25 C26 C27 122.6(10)
C25 C26 H26 118.7
C27 C26 H26 118.7
C28 C27 C26 119.3(10)
C28 C27 H27 120.3
C26 C27 H27 120.3
C29 C28 C27 118.3(10)
C29 C28 H28 120.9
C27 C28 H28 120.9
C28 C29 C30 120.7(9)
C28 C29 H29 119.7
C30 C29 H29 119.7
C25 C30 C29 124.0(8)
C25 C30 H30 118.0
C29 C30 H30 118.0
Si1 C31 H31A 109.5
Si1 C31 H31B 109.5
H31A C31 H31B 109.5
Si1 C31 H31C 109.5
H31A C31 H31C 109.5
H31B C31 H31C 109.5
Si1 C32 H32A 109.5
Si1 C32 H32B 109.5
H32A C32 H32B 109.5
Si1 C32 H32C 109.5
H32A C32 H32C 109.5
H32B C32 H32C 109.5
Si1 C33 H33A 109.5
Si1 C33 H33B 109.5
H33A C33 H33B 109.5
Si1 C33 H33C 109.5
H33A C33 H33C 109.5
H33B C33 H33C 109.5
Si2 C34 H34A 109.5
Si2 C34 H34B 109.5
H34A C34 H34B 109.5
Si2 C34 H34C 109.5
H34A C34 H34C 109.5
H34B C34 H34C 109.5
Si2 C35 H35A 109.5
Si2 C35 H35B 109.5
H35A C35 H35B 109.5
Si2 C35 H35C 109.5
H35A C35 H35C 109.5
H35B C35 H35C 109.5
Si2 C36 H36A 109.5
Si2 C36 H36B 109.5
H36A C36 H36B 109.5
Si2 C36 H36C 109.5
H36A C36 H36C 109.5
H36B C36 H36C 109.5
C38 C37 C38' 106.3(14)
C38 C37 Al 115.9(8)
C38' C37 Al 131.3(14)
C38 C37 H37A 108.3
C38' C37 H37A 31.5
Al C37 H37A 108.3
C38 C37 H37B 108.3
C38' C37 H37B 78.8
Al C37 H37B 108.3
H37A C37 H37B 107.4
C38 C37 H37C 77.9
C38' C37 H37C 107.8
Al C37 H37C 104.0
H37A C37 H37C 139.3
H37B C37 H37C 37.3
C38 C37 H37D 28.0
C38' C37 H37D 103.3
Al C37 H37D 102.7
H37A C37 H37D 91.2
H37B C37 H37D 135.9
H37C C37 H37D 105.3
C37 C38 H37D 35.7
C37 C38 H38A 109.5
H37D C38 H38A 109.0
C37 C38 H38B 109.5
H37D C38 H38B 76.6
C37 C38 H38C 109.5
H37D C38 H38C 135.8
C40 C39 Al 113(2)
C40 C39 H39A 109.0
Al C39 H39A 109.0
C40 C39 H39B 109.0
Al C39 H39B 109.0
H39A C39 H39B 107.8
C37 C38' H38D 109.5
C37 C38' H38E 109.5
H38D C38' H38E 109.5
C37 C38' H38F 109.5
H38D C38' H38F 109.5
H38E C38' H38F 109.5
C40' C39' Al 121(3)
C40' C39' H39C 107.2
Al C39' H39C 107.2
C40' C39' H39D 107.2
Al C39' H39D 107.2
H39C C39' H39D 106.8
C39' C40' H40D 109.5
C39' C40' H40E 109.5
H40D C40' H40E 109.5
C39' C40' H40F 109.5
H40D C40' H40F 109.5
H40E C40' H40F 109.5

loop_
_geom_bond_atom_site_label_1
_geom_bond_atom_site_label_2
_geom_bond_distance
Al N1 1.933(5)
Al C39 1.94(3)
Al N2 1.943(5)
Al C37 1.947(9)
Al C39' 2.03(4)
N1 C1 1.355(7)
N1 C5 1.396(6)
N2 P1 1.595(5)
N2 Si1 1.756(5)
N3 P2 1.530(5)
N3 Si2 1.635(5)
P1 C13 1.787(6)
P1 C1 1.797(6)
P1 C7 1.797(7)
P2 C6 1.758(6)
P2 C25 1.806(8)
P2 C19 1.833(10)
Si1 C32 1.826(9)
Si1 C31 1.858(7)
Si1 C33 1.862(9)
Si2 C36 1.800(8)
Si2 C34 1.804(8)
Si2 C35 1.831(12)
C1 C2 1.355(8)
C2 C3 1.429(8)
C2 H2 0.9300
C3 C4 1.339(8)
C3 H3 0.9300
C4 C5 1.438(8)
C4 H4 0.9300
C5 C6 1.385(8)
C6 H6 0.9300
C7 C8 1.369(9)
C7 C12 1.383(8)
C8 C9 1.386(9)
C8 H8 0.9300
C9 C10 1.351(11)
C9 H9 0.9300
C10 C11 1.373(10)
C10 H10 0.9300
C11 C12 1.407(9)
C11 H11 0.9300
C12 H12 0.9300
C13 C18 1.383(8)
C13 C14 1.384(7)
C14 C15 1.381(9)
C14 H14 0.9300
C15 C16 1.346(9)
C15 H15 0.9300
C16 C17 1.406(10)
C16 H16 0.9300
C17 C18 1.422(9)
C17 H17 0.9300
C18 H18 0.9300
C19 C24 1.362(12)
C19 C20 1.377(12)
C20 C21 1.420(14)
C20 H20 0.9300
C21 C22 1.314(14)
C21 H21 0.9300
C22 C23 1.310(14)
C22 H22 0.9300
C23 C24 1.454(15)
C23 H23 0.9300
C24 H24 0.9300
C25 C30 1.353(9)
C25 C26 1.358(10)
C26 C27 1.409(11)
C26 H26 0.9300
C27 C28 1.385(12)
C27 H27 0.9300
C28 C29 1.319(10)
C28 H28 0.9300
C29 C30 1.388(9)
C29 H29 0.9300
C30 H30 0.9300
C31 H31A 0.9600
C31 H31B 0.9600
C31 H31C 0.9600
C32 H32A 0.9600
C32 H32B 0.9600
C32 H32C 0.9600
C33 H33A 0.9600
C33 H33B 0.9600
C33 H33C 0.9600
C34 H34A 0.9600
C34 H34B 0.9600
C34 H34C 0.9600
C35 H35A 0.9600
C35 H35B 0.9600
C35 H35C 0.9600
C36 H36A 0.9600
C36 H36B 0.9600
C36 H36C 0.9600
C37 C38 1.490(16)
C37 C38' 1.51(3)
C37 H37A 0.9700
C37 H37B 0.9700
C37 H37C 0.9700
C37 H37D 0.9700
C38 H37D 0.7807
C38 H38A 0.9600
C38 H38B 0.9600
C38 H38C 0.9600
C39 C40 1.52(6)
C39 H39A 0.9700
C39 H39B 0.9700
C40 H40A 0.9600
C40 H40B 0.9600
C40 H40C 0.9600
C38' H38D 0.9600
C38' H38E 0.9600
C38' H38F 0.9600
C39' C40' 1.51(7)
C39' H39C 0.9700
C39' H39D 0.9700
C40' H40D 0.9600
C40' H40E 0.9600
C40' H40F 0.9600

loop_
_geom_torsion_atom_site_label_1
_geom_torsion_atom_site_label_2
_geom_torsion_atom_site_label_3
_geom_torsion_atom_site_label_4
_geom_torsion
C39 Al N1 C1 -126.7(9)
N2 Al N1 C1 -3.0(4)
C37 Al N1 C1 110.0(5)
C39' Al N1 C1 -109.4(12)
C39 Al N1 C5 57.1(9)
N2 Al N1 C5 -179.1(4)
C37 Al N1 C5 -66.2(5)
C39' Al N1 C5 74.4(12)
N1 Al N2 P1 -2.7(3)
C39 Al N2 P1 123.3(10)
C37 Al N2 P1 -115.5(4)
C39' Al N2 P1 99.6(12)
N1 Al N2 Si1 167.2(3)
C39 Al N2 Si1 -66.9(10)
C37 Al N2 Si1 54.4(5)
C39' Al N2 Si1 -90.6(12)
Si1 N2 P1 C13 -44.3(5)
Al N2 P1 C13 125.1(3)
Si1 N2 P1 C1 -163.3(3)
Al N2 P1 C1 6.0(3)
Si1 N2 P1 C7 79.4(4)
Al N2 P1 C7 -111.2(3)
Si2 N3 P2 C6 45.6(7)
Si2 N3 P2 C25 168.8(6)
Si2 N3 P2 C19 -74.8(7)
P1 N2 Si1 C32 78.5(5)
Al N2 Si1 C32 -90.0(4)
P1 N2 Si1 C31 -43.0(5)
Al N2 Si1 C31 148.5(4)
P1 N2 Si1 C33 -163.1(5)
Al N2 Si1 C33 28.3(5)
P2 N3 Si2 C36 127.5(7)
P2 N3 Si2 C34 -6.2(8)
P2 N3 Si2 C35 -118.1(7)
C5 N1 C1 C2 -1.2(8)
Al N1 C1 C2 -177.6(5)
C5 N1 C1 P1 -176.5(4)
Al N1 C1 P1 7.1(5)
N2 P1 C1 N1 -8.4(5)
C13 P1 C1 N1 -131.0(4)
C7 P1 C1 N1 113.8(5)
N2 P1 C1 C2 176.2(5)
C13 P1 C1 C2 53.6(6)
C7 P1 C1 C2 -61.6(6)
N1 C1 C2 C3 -0.3(9)
P1 C1 C2 C3 174.7(4)
C1 C2 C3 C4 0.4(9)
C2 C3 C4 C5 1.1(9)
C1 N1 C5 C6 -176.8(5)
Al N1 C5 C6 -0.7(7)
C1 N1 C5 C4 2.5(7)
Al N1 C5 C4 178.6(4)
C3 C4 C5 C6 176.8(6)
C3 C4 C5 N1 -2.5(8)
N1 C5 C6 P2 -178.7(4)
C4 C5 C6 P2 2.0(9)
N3 P2 C6 C5 55.8(7)
C25 P2 C6 C5 -66.5(6)
C19 P2 C6 C5 -178.4(7)
N2 P1 C7 C8 -170.2(5)
C13 P1 C7 C8 -42.6(6)
C1 P1 C7 C8 73.9(6)
N2 P1 C7 C12 14.8(6)
C13 P1 C7 C12 142.4(5)
C1 P1 C7 C12 -101.1(5)
C12 C7 C8 C9 -1.3(10)
P1 C7 C8 C9 -176.4(5)
C7 C8 C9 C10 1.5(11)
C8 C9 C10 C11 -1.1(12)
C9 C10 C11 C12 0.4(12)
C8 C7 C12 C11 0.6(9)
P1 C7 C12 C11 175.7(5)
C10 C11 C12 C7 -0.1(10)
N2 P1 C13 C18 -77.0(6)
C1 P1 C13 C18 39.8(6)
C7 P1 C13 C18 155.2(5)
N2 P1 C13 C14 96.0(6)
C1 P1 C13 C14 -147.3(5)
C7 P1 C13 C14 -31.9(6)
C18 C13 C14 C15 0.7(10)
P1 C13 C14 C15 -172.3(5)
C13 C14 C15 C16 -0.7(12)
C14 C15 C16 C17 0.2(13)
C15 C16 C17 C18 0.2(13)
C14 C13 C18 C17 -0.2(10)
P1 C13 C18 C17 172.9(6)
C16 C17 C18 C13 -0.2(11)
N3 P2 C19 C24 -116.7(9)
C6 P2 C19 C24 113.1(8)
C25 P2 C19 C24 -0.2(9)
N3 P2 C19 C20 61.6(8)
C6 P2 C19 C20 -68.6(8)
C25 P2 C19 C20 178.1(7)
C24 C19 C20 C21 2.8(16)
P2 C19 C20 C21 -175.7(8)
C19 C20 C21 C22 -1.4(17)
C20 C21 C22 C23 -2(2)
C21 C22 C23 C24 4(2)
C20 C19 C24 C23 -0.6(15)
P2 C19 C24 C23 177.6(8)
C22 C23 C24 C19 -2.7(18)
N3 P2 C25 C30 12.6(7)
C6 P2 C25 C30 142.8(7)
C19 P2 C25 C30 -108.4(7)
N3 P2 C25 C26 -168.7(7)
C6 P2 C25 C26 -38.5(8)
C19 P2 C25 C26 70.3(8)
C30 C25 C26 C27 -3.2(14)
P2 C25 C26 C27 178.0(8)
C25 C26 C27 C28 0.1(17)
C26 C27 C28 C29 4.9(17)
C27 C28 C29 C30 -6.7(16)
C26 C25 C30 C29 1.5(12)
P2 C25 C30 C29 -179.7(6)
C28 C29 C30 C25 3.6(14)
N1 Al C37 C38 -34.3(9)
C39 Al C37 C38 -166.1(12)
N2 Al C37 C38 65.5(9)
C39' Al C37 C38 -160.4(14)
N1 Al C37 C38' 112.8(17)
C39 Al C37 C38' -19.0(19)
N2 Al C37 C38' -147.4(16)
C39' Al C37 C38' -13(2)
N1 Al C39 C40 43(2)
N2 Al C39 C40 -67(2)
C37 Al C39 C40 169.3(19)
C39' Al C39 C40 0(3)
N1 Al C39' C40' -119(2)
C39 Al C39' C40' 24(3)
N2 Al C39' C40' 146(2)
C37 Al C39' C40' 10(3)
